data_4301916
loop_
_publ_author_name
'Francesco Caruso'
'Miguel A. Mart\'inez'
'Miriam Rossi'
'Alexander Goldberg'
'M. Elizabeth Chac\'on Villalba'
'Pedro J. Aymonino'

_publ_contact_author_email caruso@vassar.edu
_publ_section_title
;
Crystal and Molecular Structure of Manganese(II) Lapacholate, a Novel
Polymeric Species Undergoing Temperature-Reversible Metal to Ligand
Electron Transfer
;
_journal_name_full 'Inorganic Chemistry'
_journal_page_first 3529
_journal_page_last 3534
_journal_paper_doi 10.1021/ic8015194
_journal_volume 48
_journal_year 2009
_chemical_formula_sum 'C30 H26 Mn O6'
_chemical_formula_weight 537.45
_chemical_name_common 'Manganese dilapacholate '
_chemical_name_systematic
; 
 Bis-(2-hydroxy-3-(3-methyl-2-butenyl)-
1,4-naphtoquinonate)manganese(II) 
;
_space_group_IT_number 92
_symmetry_cell_setting tetragonal
_symmetry_space_group_name_Hall 'P 4abw 2nw'
_symmetry_space_group_name_H-M 'P 41 21 2'
_atom_sites_solution_hydrogens geom
_atom_sites_solution_primary direct
_atom_sites_solution_secondary difmap
_audit_creation_method SHELXL-97
_cell_angle_alpha 90.00
_cell_angle_beta 90.00
_cell_angle_gamma 90.00
_cell_formula_units_Z 4
_cell_length_a 13.2486(1)
_cell_length_b 13.2486(1)
_cell_length_c 14.6401(1)
_cell_measurement_reflns_used 2543
_cell_measurement_temperature 125(2)
_cell_measurement_theta_max 22.4
_cell_measurement_theta_min 10.5
_cell_volume 2569.71(3)
_computing_structure_refinement 'SHELXL-97 (Sheldrick, 2008)'
_computing_structure_solution 'SHELXS-97 (Sheldrick, 2008)'
_diffrn_ambient_temperature 125(2)
_diffrn_measured_fraction_theta_full 0.987
_diffrn_measured_fraction_theta_max 0.987
_diffrn_radiation_monochromator graphite
_diffrn_radiation_source 'fine-focus sealed tube'
_diffrn_radiation_type MoK\a
_diffrn_radiation_wavelength 0.71073
_diffrn_reflns_av_R_equivalents 0.0304
_diffrn_reflns_av_sigmaI/netI 0.0234
_diffrn_reflns_limit_h_max 18
_diffrn_reflns_limit_h_min -20
_diffrn_reflns_limit_k_max 20
_diffrn_reflns_limit_k_min -19
_diffrn_reflns_limit_l_max 21
_diffrn_reflns_limit_l_min -21
_diffrn_reflns_number 38815
_diffrn_reflns_theta_full 32.56
_diffrn_reflns_theta_max 32.56
_diffrn_reflns_theta_min 2.07
_exptl_absorpt_coefficient_mu 0.557
_exptl_absorpt_correction_T_max 0.9228
_exptl_absorpt_correction_T_min 0.7877
_exptl_absorpt_correction_type empirical
_exptl_absorpt_process_details sadabs
_exptl_crystal_colour red-brown
_exptl_crystal_density_diffrn 1.389
_exptl_crystal_density_method 'not measured'
_exptl_crystal_description plate
_exptl_crystal_F_000 1116
_exptl_crystal_size_max 0.46
_exptl_crystal_size_mid 0.30
_exptl_crystal_size_min 0.15
_refine_diff_density_max 0.388
_refine_diff_density_min -0.168
_refine_diff_density_rms 0.046
_refine_ls_abs_structure_details 'Flack H D (1983), Acta Cryst. A39, 876-881'
_refine_ls_abs_structure_Flack 0.013(11)
_refine_ls_extinction_method none
_refine_ls_goodness_of_fit_ref 1.031
_refine_ls_hydrogen_treatment constr
_refine_ls_matrix_type full
_refine_ls_number_parameters 170
_refine_ls_number_reflns 4634
_refine_ls_number_restraints 0
_refine_ls_restrained_S_all 1.031
_refine_ls_R_factor_all 0.0311
_refine_ls_R_factor_gt 0.0278
_refine_ls_shift/su_max 0.001
_refine_ls_shift/su_mean 0.000
_refine_ls_structure_factor_coef Fsqd
_refine_ls_weighting_details 'calc w=1/[\s^2^(Fo^2^)+(0.0443P)^2^+0.2246P] where P=(Fo^2^+2Fc^2^)/3'
_refine_ls_weighting_scheme calc
_refine_ls_wR_factor_gt 0.0708
_refine_ls_wR_factor_ref 0.0730
_reflns_number_gt 4337
_reflns_number_total 4634
_reflns_threshold_expression >2sigma(I)
_cod_data_source_file ic8015194_si_003.cif
_cod_data_source_block Mn-Lap2_125K
_cod_database_code 4301916

loop_
_symmetry_equiv_pos_as_xyz
'x, y, z'
'-y+1/2, x+1/2, z+1/4'
'y+1/2, -x+1/2, z+3/4'
'x+1/2, -y+1/2, -z+3/4'
'-x+1/2, y+1/2, -z+1/4'
'-x, -y, z+1/2'
'y, x, -z'
'-y, -x, -z+1/2'

loop_
_atom_site_label
_atom_site_type_symbol
_atom_site_fract_x
_atom_site_fract_y
_atom_site_fract_z
_atom_site_U_iso_or_equiv
_atom_site_adp_type
_atom_site_occupancy
_atom_site_symmetry_multiplicity
_atom_site_calc_flag
_atom_site_refinement_flags
_atom_site_disorder_assembly
_atom_site_disorder_group
C1 C 0.41695(8) 0.59892(7) 0.89929(8) 0.01622(18) Uani 1 1 d . . .
C2 C 0.41811(8) 0.70033(8) 0.94691(8) 0.01547(18) Uani 1 1 d . . .
C3 C 0.34473(8) 0.77186(8) 0.92579(8) 0.01623(18) Uani 1 1 d . . .
C4 C 0.25956(8) 0.74431(8) 0.87246(7) 0.01584(17) Uani 1 1 d . . .
C5 C 0.24657(8) 0.63782(8) 0.84034(7) 0.01589(18) Uani 1 1 d . . .
C6 C 0.15643(8) 0.60747(9) 0.80028(8) 0.0202(2) Uani 1 1 d . . .
H6 H 0.1044 0.6537 0.7923 0.024 Uiso 1 1 calc R . .
C7 C 0.14404(9) 0.50760(9) 0.77204(9) 0.0241(2) Uani 1 1 d . . .
H7 H 0.0830 0.4871 0.7468 0.029 Uiso 1 1 calc R . .
C8 C 0.22258(9) 0.43842(9) 0.78149(9) 0.0242(2) Uani 1 1 d . . .
H8 H 0.2141 0.3722 0.7619 0.029 Uiso 1 1 calc R . .
C9 C 0.31341(9) 0.46845(9) 0.82009(8) 0.0214(2) Uani 1 1 d . . .
H9 H 0.3663 0.4227 0.8255 0.026 Uiso 1 1 calc R . .
C10 C 0.32509(8) 0.56742(8) 0.85070(8) 0.01638(18) Uani 1 1 d . . .
C11 C 0.35627(8) 0.87878(8) 0.95970(8) 0.0201(2) Uani 1 1 d . . .
H11A H 0.4258 0.9000 0.9514 0.024 Uiso 1 1 calc R . .
H11B H 0.3139 0.9229 0.9233 0.024 Uiso 1 1 calc R . .
C12 C 0.32821(9) 0.89019(10) 1.05891(9) 0.0266(2) Uani 1 1 d . . .
H12 H 0.3536 0.8418 1.0988 0.032 Uiso 1 1 calc R . .
C13 C 0.27093(11) 0.96216(10) 1.09566(11) 0.0328(3) Uani 1 1 d . . .
C14 C 0.22043(15) 1.04448(12) 1.04417(17) 0.0569(6) Uani 1 1 d . . .
H14A H 0.2514 1.1078 1.0592 0.085 Uiso 1 1 calc R . .
H14B H 0.1502 1.0465 1.0602 0.085 Uiso 1 1 calc R . .
H14C H 0.2270 1.0323 0.9798 0.085 Uiso 1 1 calc R . .
C15 C 0.25104(15) 0.96497(15) 1.19677(13) 0.0529(5) Uani 1 1 d . . .
H15A H 0.2870 0.9110 1.2260 0.079 Uiso 1 1 calc R . .
H15C H 0.1800 0.9574 1.2077 0.079 Uiso 1 1 calc R . .
H15B H 0.2735 1.0284 1.2211 0.079 Uiso 1 1 calc R . .
Mn1 Mn 0.613899(11) 0.613899(11) 1.0000 0.01562(6) Uani 1 2 d S . .
O1 O 0.49278(6) 0.54563(6) 0.90460(6) 0.02061(16) Uani 1 1 d . . .
O2 O 0.49235(5) 0.71612(6) 1.00027(6) 0.01909(14) Uani 1 1 d . . .
O3 O 0.19195(6) 0.80761(6) 0.85375(6) 0.02006(15) Uani 1 1 d . . .

loop_
_atom_site_aniso_label
_atom_site_aniso_U_11
_atom_site_aniso_U_22
_atom_site_aniso_U_33
_atom_site_aniso_U_23
_atom_site_aniso_U_13
_atom_site_aniso_U_12
C1 0.0164(4) 0.0169(5) 0.0154(5) 0.0008(3) 0.0014(3) -0.0001(3)
C2 0.0146(4) 0.0150(4) 0.0167(5) 0.0007(4) 0.0018(3) 0.0002(3)
C3 0.0149(4) 0.0161(4) 0.0177(5) 0.0001(3) 0.0010(4) 0.0011(3)
C4 0.0160(5) 0.0162(5) 0.0153(5) 0.0025(3) 0.0021(3) 0.0004(3)
C5 0.0166(4) 0.0166(4) 0.0144(5) 0.0016(3) 0.0007(4) -0.0001(3)
C6 0.0173(4) 0.0215(5) 0.0219(5) 0.0010(4) -0.0020(4) -0.0008(4)
C7 0.0213(5) 0.0259(5) 0.0250(6) -0.0037(4) -0.0036(4) -0.0032(4)
C8 0.0259(5) 0.0213(5) 0.0255(6) -0.0066(4) -0.0011(4) -0.0021(4)
C9 0.0214(5) 0.0200(5) 0.0227(6) -0.0047(4) -0.0001(4) 0.0018(4)
C10 0.0162(4) 0.0172(4) 0.0158(5) 0.0002(4) 0.0004(4) 0.0005(3)
C11 0.0196(4) 0.0153(4) 0.0253(6) -0.0021(4) -0.0006(4) 0.0013(3)
C12 0.0273(6) 0.0280(6) 0.0244(6) -0.0057(5) -0.0041(4) 0.0034(5)
C13 0.0311(6) 0.0271(6) 0.0402(8) -0.0131(6) 0.0106(6) -0.0058(5)
C14 0.0574(11) 0.0288(7) 0.0844(15) 0.0032(8) 0.0350(11) 0.0164(7)
C15 0.0559(11) 0.0591(11) 0.0439(10) -0.0282(9) 0.0156(8) -0.0086(8)
Mn1 0.01326(6) 0.01326(6) 0.02034(11) 0.00096(6) -0.00096(6) -0.00021(7)
O1 0.0180(3) 0.0181(3) 0.0258(4) -0.0023(3) -0.0016(3) 0.0033(3)
O2 0.0152(3) 0.0185(3) 0.0236(4) -0.0025(3) -0.0023(3) 0.0009(2)
O3 0.0190(4) 0.0190(4) 0.0223(4) 0.0027(3) -0.0015(3) 0.0038(3)

loop_
_atom_type_symbol
_atom_type_description
_atom_type_scat_dispersion_real
_atom_type_scat_dispersion_imag
_atom_type_scat_source
C C 0.0033 0.0016 'International Tables Vol C Tables 4.2.6.8 and 6.1.1.4'
H H 0.0000 0.0000 'International Tables Vol C Tables 4.2.6.8 and 6.1.1.4'
O O 0.0106 0.0060 'International Tables Vol C Tables 4.2.6.8 and 6.1.1.4'
Mn Mn 0.3368 0.7283 'International Tables Vol C Tables 4.2.6.8 and 6.1.1.4'

loop_
_geom_angle_atom_site_label_1
_geom_angle_atom_site_label_2
_geom_angle_atom_site_label_3
_geom_angle
_geom_angle_site_symmetry_1
_geom_angle_site_symmetry_3
_geom_angle_publ_flag
O1 C1 C10 122.93(10) . . ?
O1 C1 C2 118.16(10) . . ?
C10 C1 C2 118.90(9) . . ?
O2 C2 C3 124.31(10) . . ?
O2 C2 C1 115.86(9) . . ?
C3 C2 C1 119.65(10) . . ?
C2 C3 C4 120.13(10) . . ?
C2 C3 C11 119.68(10) . . ?
C4 C3 C11 120.19(9) . . ?
O3 C4 C3 120.97(11) . . ?
O3 C4 C5 118.58(10) . . ?
C3 C4 C5 120.42(9) . . ?
C6 C5 C10 119.31(10) . . ?
C6 C5 C4 120.26(10) . . ?
C10 C5 C4 120.43(10) . . ?
C5 C6 C7 120.01(10) . . ?
C5 C6 H6 120.0 . . ?
C7 C6 H6 120.0 . . ?
C8 C7 C6 120.42(11) . . ?
C8 C7 H7 119.8 . . ?
C6 C7 H7 119.8 . . ?
C9 C8 C7 119.96(11) . . ?
C9 C8 H8 120.0 . . ?
C7 C8 H8 120.0 . . ?
C8 C9 C10 119.78(10) . . ?
C8 C9 H9 120.1 . . ?
C10 C9 H9 120.1 . . ?
C9 C10 C5 120.48(10) . . ?
C9 C10 C1 120.96(10) . . ?
C5 C10 C1 118.46(9) . . ?
C12 C11 C3 112.72(11) . . ?
C12 C11 H11A 109.0 . . ?
C3 C11 H11A 109.0 . . ?
C12 C11 H11B 109.0 . . ?
C3 C11 H11B 109.0 . . ?
H11A C11 H11B 107.8 . . ?
C13 C12 C11 126.99(13) . . ?
C13 C12 H12 116.5 . . ?
C11 C12 H12 116.5 . . ?
C12 C13 C14 125.26(15) . . ?
C12 C13 C15 121.01(16) . . ?
C14 C13 C15 113.73(14) . . ?
C13 C14 H14A 109.5 . . ?
C13 C14 H14B 109.5 . . ?
H14A C14 H14B 109.5 . . ?
C13 C14 H14C 109.5 . . ?
H14A C14 H14C 109.5 . . ?
H14B C14 H14C 109.5 . . ?
C13 C15 H15A 109.5 . . ?
C13 C15 H15C 109.5 . . ?
H15A C15 H15C 109.5 . . ?
C13 C15 H15B 109.5 . . ?
H15A C15 H15B 109.5 . . ?
H15C C15 H15B 109.5 . . ?
O2 Mn1 O2 170.13(4) 7_557 . ?
O2 Mn1 O3 93.39(4) 7_557 2_655 ?
O2 Mn1 O3 93.46(3) . 2_655 ?
O2 Mn1 O3 93.46(3) 7_557 4_566 ?
O2 Mn1 O3 93.39(4) . 4_566 ?
O3 Mn1 O3 92.01(4) 2_655 4_566 ?
O2 Mn1 O1 73.84(3) 7_557 7_557 ?
O2 Mn1 O1 98.41(3) . 7_557 ?
O3 Mn1 O1 95.63(3) 2_655 7_557 ?
O3 Mn1 O1 165.51(3) 4_566 7_557 ?
O2 Mn1 O1 98.41(3) 7_557 . ?
O2 Mn1 O1 73.84(3) . . ?
O3 Mn1 O1 165.51(3) 2_655 . ?
O3 Mn1 O1 95.62(3) 4_566 . ?
O1 Mn1 O1 79.74(4) 7_557 . ?
C1 O1 Mn1 112.36(7) . . ?
C2 O2 Mn1 118.97(7) . . ?
C4 O3 Mn1 146.53(7) . 3_464 ?

loop_
_geom_bond_atom_site_label_1
_geom_bond_atom_site_label_2
_geom_bond_distance
_geom_bond_site_symmetry_2
_geom_bond_publ_flag
C1 O1 1.2304(12) . ?
C1 C10 1.4701(15) . ?
C1 C2 1.5137(15) . ?
C2 O2 1.2733(13) . ?
C2 C3 1.3924(14) . ?
C3 C4 1.4199(15) . ?
C3 C11 1.5088(15) . ?
C4 O3 1.2572(12) . ?
C4 C5 1.4971(15) . ?
C5 C6 1.3899(15) . ?
C5 C10 1.4054(14) . ?
C6 C7 1.3959(17) . ?
C6 H6 0.9300 . ?
C7 C8 1.3934(17) . ?
C7 H7 0.9300 . ?
C8 C9 1.3878(17) . ?
C8 H8 0.9300 . ?
C9 C10 1.3943(15) . ?
C9 H9 0.9300 . ?
C11 C12 1.5069(17) . ?
C11 H11A 0.9700 . ?
C11 H11B 0.9700 . ?
C12 C13 1.3321(18) . ?
C12 H12 0.9300 . ?
C13 C14 1.485(3) . ?
C13 C15 1.504(2) . ?
C14 H14A 0.9600 . ?
C14 H14B 0.9600 . ?
C14 H14C 0.9600 . ?
C15 H15A 0.9600 . ?
C15 H15C 0.9600 . ?
C15 H15B 0.9600 . ?
Mn1 O2 2.1042(7) 7_557 ?
Mn1 O2 2.1042(7) . ?
Mn1 O3 2.1114(8) 2_655 ?
Mn1 O3 2.1114(8) 4_566 ?
Mn1 O1 2.3117(9) 7_557 ?
Mn1 O1 2.3117(9) . ?
O3 Mn1 2.1113(8) 3_464 ?
